data_1571746
loop_
_publ_author_name
'Zhu, Mengjie'
'Wang, Puzhao'
'Wu, Zhengqiu'
'Zhong, Yangfa'
'Su, Laiman'
'Xin, Yuquan'
'Spokoyny, Alexander M.'
'Zou, Chao'
'Mu, Xin'

_publ_section_title
;
 A Pd-catalyzed route to carborane-fused boron heterocycles.
;
_journal_issue 27
_journal_name_full 'Chemical science'
_journal_page_first 10392
_journal_page_last 10401
_journal_paper_doi 10.1039/d4sc02214a
_journal_volume 15
_journal_year 2024
_chemical_formula_sum 'C7 H17 B10 Br N2'
_chemical_formula_weight 317.23
_space_group_crystal_system orthorhombic
_space_group_IT_number 61
_space_group_name_Hall '-P 2ac 2ab'
_space_group_name_H-M_alt 'P b c a'
_atom_sites_solution_hydrogens mixed
_audit_creation_method SHELXL-2013
_audit_update_record
;
2024-01-04 deposited with the CCDC.	2024-05-28 downloaded from the CCDC.
;
_cell_angle_alpha 90
_cell_angle_beta 90
_cell_angle_gamma 90
_cell_formula_units_Z 8
_cell_length_a 9.8802(13)
_cell_length_b 15.147(2)
_cell_length_c 19.407(4)
_cell_measurement_reflns_used 2718
_cell_measurement_temperature 293(2)
_cell_measurement_theta_max 51.743
_cell_measurement_theta_min 5.351
_cell_volume 2904.4(8)
_computing_cell_refinement 'Bruker SAINT'
_computing_data_collection 'Bruker APEX2'
_computing_data_reduction 'Bruker SAINT'
_computing_molecular_graphics 'Bruker SHELXTL'
_computing_publication_material 'Bruker SHELXTL'
_computing_structure_refinement 'SHELXL-2013 (Sheldrick, 2013)'
_computing_structure_solution 'SHELXS-97 (Sheldrick 2008)'
_diffrn_ambient_temperature 293(2)
_diffrn_measured_fraction_theta_full 0.999
_diffrn_measured_fraction_theta_max 0.999
_diffrn_measurement_device_type 'Bruker APEX-II CCD'
_diffrn_measurement_method '\f and \w scans'
_diffrn_radiation_type MoK\a
_diffrn_radiation_wavelength 0.71073
_diffrn_reflns_av_R_equivalents 0.0896
_diffrn_reflns_av_unetI/netI 0.0741
_diffrn_reflns_Laue_measured_fraction_full 0.999
_diffrn_reflns_Laue_measured_fraction_max 0.999
_diffrn_reflns_limit_h_max 12
_diffrn_reflns_limit_h_min -10
_diffrn_reflns_limit_k_max 18
_diffrn_reflns_limit_k_min -18
_diffrn_reflns_limit_l_max 15
_diffrn_reflns_limit_l_min -23
_diffrn_reflns_number 13262
_diffrn_reflns_point_group_measured_fraction_full 0.999
_diffrn_reflns_point_group_measured_fraction_max 0.999
_diffrn_reflns_theta_full 25.242
_diffrn_reflns_theta_max 25.999
_diffrn_reflns_theta_min 2.676
_exptl_absorpt_coefficient_mu 2.809
_exptl_absorpt_correction_T_max 0.7456
_exptl_absorpt_correction_T_min 0.4533
_exptl_absorpt_correction_type multi-scan
_exptl_absorpt_process_details sadabs
_exptl_crystal_colour colorless
_exptl_crystal_density_diffrn 1.451
_exptl_crystal_description prismatic
_exptl_crystal_F_000 1264
_exptl_crystal_size_max 0.200
_exptl_crystal_size_mid 0.160
_exptl_crystal_size_min 0.120
_refine_diff_density_max 0.711
_refine_diff_density_min -0.875
_refine_diff_density_rms 0.085
_refine_ls_extinction_method none
_refine_ls_goodness_of_fit_ref 1.030
_refine_ls_hydrogen_treatment mixed
_refine_ls_matrix_type full
_refine_ls_number_parameters 223
_refine_ls_number_reflns 2852
_refine_ls_number_restraints 0
_refine_ls_restrained_S_all 1.030
_refine_ls_R_factor_all 0.0922
_refine_ls_R_factor_gt 0.0492
_refine_ls_shift/su_max 0.001
_refine_ls_shift/su_mean 0.000
_refine_ls_structure_factor_coef Fsqd
_refine_ls_weighting_details 'w=1/[\s^2^(Fo^2^)+(0.0641P)^2^+0.6202P] where P=(Fo^2^+2Fc^2^)/3'
_refine_ls_weighting_scheme calc
_refine_ls_wR_factor_gt 0.1143
_refine_ls_wR_factor_ref 0.1395
_reflns_Friedel_coverage 0.000
_reflns_number_gt 1796
_reflns_number_total 2852
_reflns_threshold_expression 'I > 2\s(I)'
_cod_data_source_file d4sc02214a2.cif
_cod_data_source_block mo_d8v22603_0m
_cod_depositor_comments 'Adding full bibliography for 1571739--1571749.cif.'
_cod_database_code 1571746
_shelx_space_group_comment
; 
The symmetry employed for this shelxl refinement is uniquely defined 
by the following loop, which should always be used as a source of 
symmetry information in preference to the above space-group names. 
They are only intended as comments. 
;
_shelx_estimated_absorpt_t_min 0.604
_shelx_estimated_absorpt_t_max 0.729
_shelxl_version_number 2013-4

loop_
_space_group_symop_operation_xyz
'x, y, z'
'-x+1/2, -y, z+1/2'
'-x, y+1/2, -z+1/2'
'x+1/2, -y+1/2, -z'
'-x, -y, -z'
'x-1/2, y, -z-1/2'
'x, -y-1/2, z-1/2'
'-x-1/2, y-1/2, z'

loop_
_atom_site_label
_atom_site_type_symbol
_atom_site_fract_x
_atom_site_fract_y
_atom_site_fract_z
_atom_site_U_iso_or_equiv
_atom_site_adp_type
_atom_site_occupancy
_atom_site_site_symmetry_order
_atom_site_calc_flag
_atom_site_refinement_flags_posn
_atom_site_refinement_flags_adp
_atom_site_refinement_flags_occupancy
_atom_site_disorder_assembly
_atom_site_disorder_group
Br1 Br 0.63125(4) 0.36634(3) 0.58489(3) 0.0456(2) Uani 1 1 d . . . . .
N1 N 0.4094(3) 0.2147(2) 0.67249(19) 0.0324(8) Uani 1 1 d . . . . .
N2 N 0.4938(3) 0.1586(2) 0.6358(2) 0.0376(9) Uani 1 1 d . . . . .
B1 B 0.3386(4) 0.2853(3) 0.6334(3) 0.0318(12) Uani 1 1 d . . . . .
B2 B 0.4349(5) 0.3657(3) 0.5851(3) 0.0323(11) Uani 1 1 d . . . . .
B3 B 0.3366(5) 0.2845(3) 0.5421(3) 0.0342(12) Uani 1 1 d . . . . .
B4 B 0.1840(5) 0.2680(3) 0.5880(3) 0.0371(12) Uani 1 1 d . . . . .
B5 B 0.1871(5) 0.3388(4) 0.6607(3) 0.0415(13) Uani 1 1 d . . . . .
B6 B 0.3427(5) 0.3991(3) 0.6587(3) 0.0393(13) Uani 1 1 d . . . . .
B7 B 0.3439(5) 0.4663(3) 0.5826(3) 0.0406(13) Uani 1 1 d . . . . .
B8 B 0.3400(5) 0.3957(4) 0.5111(3) 0.0407(13) Uani 1 1 d . . . . .
B9 B 0.0934(6) 0.3683(3) 0.5859(3) 0.0435(13) Uani 1 1 d . . . . .
B10 B 0.1910(5) 0.4473(3) 0.5395(3) 0.0445(14) Uani 1 1 d . . . . .
C1 C 0.6512(4) 0.0381(3) 0.6621(3) 0.0487(13) Uani 1 1 d . . . . .
H1A H 0.6173 -0.0197 0.6726 0.073 Uiso 1 1 calc R U . . .
H1B H 0.7337 0.0481 0.6871 0.073 Uiso 1 1 calc R U . . .
H1C H 0.6684 0.0426 0.6136 0.073 Uiso 1 1 calc R U . . .
C2 C 0.5490(4) 0.1056(3) 0.6826(2) 0.0355(10) Uani 1 1 d . . . . .
C3 C 0.5030(4) 0.1269(2) 0.7485(3) 0.0412(11) Uani 1 1 d . . . . .
H3A H 0.5272 0.0994 0.7895 0.049 Uiso 1 1 calc R U . . .
C4 C 0.4162(4) 0.1958(3) 0.7411(2) 0.0367(11) Uani 1 1 d . . . . .
C5 C 0.3388(4) 0.2439(3) 0.7951(3) 0.0462(12) Uani 1 1 d . . . . .
H5A H 0.3538 0.3062 0.7903 0.069 Uiso 1 1 calc R U . . .
H5B H 0.3686 0.2250 0.8399 0.069 Uiso 1 1 calc R U . . .
H5C H 0.2440 0.2315 0.7901 0.069 Uiso 1 1 calc R U . . .
C6 C 0.1911(4) 0.3381(3) 0.5197(3) 0.0376(11) Uani 1 1 d . . . . .
C7 C 0.1982(4) 0.4423(3) 0.6257(3) 0.0427(12) Uani 1 1 d . . . . .
H3 H 0.372(3) 0.234(3) 0.507(2) 0.052(14) Uiso 1 1 d . . . . .
H4 H 0.135(4) 0.207(3) 0.582(2) 0.036(12) Uiso 1 1 d . . . . .
H5 H 0.137(4) 0.327(3) 0.701(3) 0.048(14) Uiso 1 1 d . . . . .
H6 H 0.385(4) 0.430(3) 0.705(2) 0.044(12) Uiso 1 1 d . . . . .
H7 H 0.388(4) 0.532(3) 0.585(2) 0.037(12) Uiso 1 1 d . . . . .
H8 H 0.382(3) 0.408(2) 0.461(2) 0.030(10) Uiso 1 1 d . . . . .
H9 H -0.013(4) 0.378(2) 0.587(2) 0.035(12) Uiso 1 1 d . . . . .
H10 H 0.129(4) 0.496(3) 0.516(3) 0.056(14) Uiso 1 1 d . . . . .
H6A H 0.148(4) 0.321(3) 0.477(2) 0.034(12) Uiso 1 1 d . . . . .
H7A H 0.157(4) 0.492(3) 0.649(3) 0.055(14) Uiso 1 1 d . . . . .

loop_
_atom_site_aniso_label
_atom_site_aniso_U_11
_atom_site_aniso_U_22
_atom_site_aniso_U_33
_atom_site_aniso_U_23
_atom_site_aniso_U_13
_atom_site_aniso_U_12
Br1 0.0326(3) 0.0504(3) 0.0539(4) 0.0032(2) -0.0035(2) -0.00186(18)
N1 0.0354(18) 0.0349(18) 0.027(2) 0.0004(16) 0.0008(15) 0.0035(15)
N2 0.047(2) 0.0341(18) 0.032(2) -0.0030(17) 0.0019(17) 0.0036(15)
B1 0.035(2) 0.033(3) 0.027(3) -0.005(2) 0.002(2) -0.0002(19)
B2 0.027(2) 0.036(2) 0.034(3) 0.002(2) -0.001(2) -0.0012(18)
B3 0.035(2) 0.035(3) 0.032(3) -0.006(2) -0.002(2) -0.001(2)
B4 0.036(2) 0.039(3) 0.036(4) -0.002(2) 0.003(2) -0.003(2)
B5 0.038(3) 0.047(3) 0.040(4) -0.003(3) 0.007(3) 0.004(2)
B6 0.042(3) 0.035(3) 0.041(4) -0.006(3) -0.001(2) 0.001(2)
B7 0.039(3) 0.033(2) 0.050(4) 0.005(3) -0.004(2) 0.000(2)
B8 0.040(3) 0.045(3) 0.037(4) 0.009(3) 0.002(2) 0.002(2)
B9 0.037(3) 0.043(3) 0.051(4) -0.007(3) -0.002(3) 0.004(2)
B10 0.045(3) 0.041(3) 0.047(4) -0.001(3) -0.007(3) 0.010(2)
C1 0.057(3) 0.045(3) 0.045(4) 0.005(2) 0.001(2) 0.012(2)
C2 0.042(2) 0.031(2) 0.033(3) 0.000(2) -0.001(2) -0.0028(18)
C3 0.047(2) 0.045(3) 0.032(3) 0.010(2) -0.001(2) 0.002(2)
C4 0.042(2) 0.040(2) 0.028(3) -0.001(2) 0.003(2) -0.0055(18)
C5 0.048(3) 0.060(3) 0.031(3) -0.001(2) -0.001(2) 0.001(2)
C6 0.036(2) 0.044(2) 0.033(3) -0.001(2) -0.010(2) 0.000(2)
C7 0.041(2) 0.043(3) 0.045(4) -0.004(2) -0.002(2) 0.008(2)

loop_
_atom_type_symbol
_atom_type_description
_atom_type_scat_dispersion_real
_atom_type_scat_dispersion_imag
_atom_type_scat_source
C C 0.0033 0.0016 'International Tables Vol C Tables 4.2.6.8 and 6.1.1.4'
H H 0.0000 0.0000 'International Tables Vol C Tables 4.2.6.8 and 6.1.1.4'
B B 0.0013 0.0007 'International Tables Vol C Tables 4.2.6.8 and 6.1.1.4'
Br Br -0.2901 2.4595 'International Tables Vol C Tables 4.2.6.8 and 6.1.1.4'
N N 0.0061 0.0033 'International Tables Vol C Tables 4.2.6.8 and 6.1.1.4'

loop_
_geom_angle_atom_site_label_1
_geom_angle_atom_site_label_2
_geom_angle_atom_site_label_3
_geom_angle
_geom_angle_site_symmetry_1
_geom_angle_site_symmetry_3
_geom_angle_publ_flag
C4 N1 N2 110.1(3) . . ?
C4 N1 B1 132.2(4) . . ?
N2 N1 B1 117.5(4) . . ?
C2 N2 N1 105.4(4) . . ?
N1 B1 B3 120.7(4) . . ?
N1 B1 B5 124.9(4) . . ?
B3 B1 B5 106.9(4) . . ?
N1 B1 B4 123.4(4) . . ?
B3 B1 B4 59.6(3) . . ?
B5 B1 B4 59.6(3) . . ?
N1 B1 B6 122.8(4) . . ?
B3 B1 B6 106.3(4) . . ?
B5 B1 B6 60.1(3) . . ?
B4 B1 B6 107.2(3) . . ?
N1 B1 B2 120.1(3) . . ?
B3 B1 B2 59.4(3) . . ?
B5 B1 B2 106.8(3) . . ?
B4 B1 B2 107.0(4) . . ?
B6 B1 B2 58.8(3) . . ?
B6 B2 B7 60.9(3) . . ?
B6 B2 B8 108.0(3) . . ?
B7 B2 B8 59.3(3) . . ?
B6 B2 B3 107.2(3) . . ?
B7 B2 B3 107.8(3) . . ?
B8 B2 B3 60.5(3) . . ?
B6 B2 B1 60.1(3) . . ?
B7 B2 B1 109.1(3) . . ?
B8 B2 B1 108.3(3) . . ?
B3 B2 B1 59.3(3) . . ?
B6 B2 Br1 121.0(3) . . ?
B7 B2 Br1 120.3(3) . . ?
B8 B2 Br1 121.7(3) . . ?
B3 B2 Br1 123.3(3) . . ?
B1 B2 Br1 122.0(3) . . ?
C6 B3 B4 58.5(3) . . ?
C6 B3 B1 105.2(4) . . ?
B4 B3 B1 60.5(3) . . ?
C6 B3 B2 104.5(3) . . ?
B4 B3 B2 109.2(4) . . ?
B1 B3 B2 61.3(3) . . ?
C6 B3 B8 58.8(3) . . ?
B4 B3 B8 108.6(3) . . ?
B1 B3 B8 109.3(4) . . ?
B2 B3 B8 59.7(3) . . ?
C6 B3 H3 117(2) . . ?
B4 B3 H3 119(2) . . ?
B1 B3 H3 129(2) . . ?
B2 B3 H3 127.6(19) . . ?
B8 B3 H3 117(2) . . ?
C6 B4 B9 57.7(3) . . ?
C6 B4 B3 58.9(3) . . ?
B9 B4 B3 107.4(4) . . ?
C6 B4 B5 104.0(4) . . ?
B9 B4 B5 60.4(3) . . ?
B3 B4 B5 107.5(4) . . ?
C6 B4 B1 105.0(3) . . ?
B9 B4 B1 108.6(4) . . ?
B3 B4 B1 59.9(3) . . ?
B5 B4 B1 60.2(3) . . ?
C6 B4 H4 119(2) . . ?
B9 B4 H4 122(2) . . ?
B3 B4 H4 117(2) . . ?
B5 B4 H4 129(2) . . ?
B1 B4 H4 125(2) . . ?
C7 B5 B4 103.9(4) . . ?
C7 B5 B9 58.6(3) . . ?
B4 B5 B9 59.6(3) . . ?
C7 B5 B1 104.2(4) . . ?
B4 B5 B1 60.2(3) . . ?
B9 B5 B1 108.0(4) . . ?
C7 B5 B6 57.9(3) . . ?
B4 B5 B6 107.9(4) . . ?
B9 B5 B6 107.5(4) . . ?
B1 B5 B6 60.2(3) . . ?
C7 B5 H5 122(3) . . ?
B4 B5 H5 122(3) . . ?
B9 B5 H5 117(3) . . ?
B1 B5 H5 127(3) . . ?
B6 B5 H5 125(3) . . ?
C7 B6 B2 103.8(4) . . ?
C7 B6 B5 58.8(3) . . ?
B2 B6 B5 108.3(4) . . ?
C7 B6 B1 104.4(4) . . ?
B2 B6 B1 61.1(3) . . ?
B5 B6 B1 59.7(3) . . ?
C7 B6 B7 58.4(3) . . ?
B2 B6 B7 59.6(3) . . ?
B5 B6 B7 108.3(4) . . ?
B1 B6 B7 108.8(4) . . ?
C7 B6 H6 118(2) . . ?
B2 B6 H6 126(2) . . ?
B5 B6 H6 122(2) . . ?
B1 B6 H6 130(2) . . ?
B7 B6 H6 116(2) . . ?
C7 B7 B10 58.0(3) . . ?
C7 B7 B8 103.9(4) . . ?
B10 B7 B8 60.2(3) . . ?
C7 B7 B2 103.4(3) . . ?
B10 B7 B2 108.1(4) . . ?
B8 B7 B2 60.5(3) . . ?
C7 B7 B6 58.0(3) . . ?
B10 B7 B6 107.1(4) . . ?
B8 B7 B6 107.8(4) . . ?
B2 B7 B6 59.5(3) . . ?
C7 B7 H7 121(2) . . ?
B10 B7 H7 121(2) . . ?
B8 B7 H7 127(2) . . ?
B2 B7 H7 125(2) . . ?
B6 B7 H7 119(2) . . ?
C6 B8 B7 104.6(4) . . ?
C6 B8 B10 58.6(3) . . ?
B7 B8 B10 59.8(3) . . ?
C6 B8 B2 104.1(4) . . ?
B7 B8 B2 60.2(3) . . ?
B10 B8 B2 107.6(4) . . ?
C6 B8 B3 58.2(3) . . ?
B7 B8 B3 107.9(4) . . ?
B10 B8 B3 107.3(4) . . ?
B2 B8 B3 59.8(3) . . ?
C6 B8 H8 120(2) . . ?
B7 B8 H8 127(2) . . ?
B10 B8 H8 122(2) . . ?
B2 B8 H8 125.0(19) . . ?
B3 B8 H8 118(2) . . ?
C6 B9 C7 100.2(4) . . ?
C6 B9 B4 59.2(3) . . ?
C7 B9 B4 104.3(4) . . ?
C6 B9 B5 104.9(4) . . ?
C7 B9 B5 58.7(3) . . ?
B4 B9 B5 60.0(3) . . ?
C6 B9 B10 58.9(3) . . ?
C7 B9 B10 57.3(3) . . ?
B4 B9 B10 108.4(4) . . ?
B5 B9 B10 107.4(4) . . ?
C6 B9 H9 129(2) . . ?
C7 B9 H9 120(2) . . ?
B4 B9 H9 128.7(19) . . ?
B5 B9 H9 122(2) . . ?
B10 B9 H9 117(2) . . ?
C7 B10 C6 100.5(4) . . ?
C7 B10 B7 59.6(3) . . ?
C6 B10 B7 105.5(3) . . ?
C7 B10 B8 104.9(4) . . ?
C6 B10 B8 59.6(3) . . ?
B7 B10 B8 60.0(3) . . ?
C7 B10 B9 59.2(3) . . ?
C6 B10 B9 57.3(3) . . ?
B7 B10 B9 109.6(4) . . ?
B8 B10 B9 108.2(4) . . ?
C7 B10 H10 119(3) . . ?
C6 B10 H10 125(3) . . ?
B7 B10 H10 126(2) . . ?
B8 B10 H10 131(3) . . ?
B9 B10 H10 112(2) . . ?
C2 C1 H1A 109.5 . . ?
C2 C1 H1B 109.5 . . ?
H1A C1 H1B 109.5 . . ?
C2 C1 H1C 109.5 . . ?
H1A C1 H1C 109.5 . . ?
H1B C1 H1C 109.5 . . ?
N2 C2 C3 110.6(4) . . ?
N2 C2 C1 120.7(4) . . ?
C3 C2 C1 128.6(4) . . ?
C4 C3 C2 106.7(4) . . ?
C4 C3 H3A 126.7 . . ?
C2 C3 H3A 126.7 . . ?
C3 C4 N1 107.2(4) . . ?
C3 C4 C5 128.8(4) . . ?
N1 C4 C5 124.1(4) . . ?
C4 C5 H5A 109.5 . . ?
C4 C5 H5B 109.5 . . ?
H5A C5 H5B 109.5 . . ?
C4 C5 H5C 109.5 . . ?
H5A C5 H5C 109.5 . . ?
H5B C5 H5C 109.5 . . ?
B9 C6 B4 63.1(3) . . ?
B9 C6 B10 63.8(3) . . ?
B4 C6 B10 115.6(4) . . ?
B9 C6 B3 114.9(4) . . ?
B4 C6 B3 62.6(3) . . ?
B10 C6 B3 114.0(3) . . ?
B9 C6 B8 115.5(4) . . ?
B4 C6 B8 115.4(4) . . ?
B10 C6 B8 61.9(3) . . ?
B3 C6 B8 63.0(3) . . ?
B9 C6 H6A 119(2) . . ?
B4 C6 H6A 119(2) . . ?
B10 C6 H6A 117(2) . . ?
B3 C6 H6A 118(2) . . ?
B8 C6 H6A 115(2) . . ?
B10 C7 B6 115.5(4) . . ?
B10 C7 B7 62.4(3) . . ?
B6 C7 B7 63.7(3) . . ?
B10 C7 B9 63.4(3) . . ?
B6 C7 B9 115.3(4) . . ?
B7 C7 B9 115.4(4) . . ?
B10 C7 B5 115.8(4) . . ?
B6 C7 B5 63.3(3) . . ?
B7 C7 B5 116.4(3) . . ?
B9 C7 B5 62.6(3) . . ?
B10 C7 H7A 115(3) . . ?
B6 C7 H7A 118(3) . . ?
B7 C7 H7A 115(3) . . ?
B9 C7 H7A 118(3) . . ?
B5 C7 H7A 119(3) . . ?

loop_
_geom_bond_atom_site_label_1
_geom_bond_atom_site_label_2
_geom_bond_distance
_geom_bond_site_symmetry_2
_geom_bond_publ_flag
Br1 B2 1.940(5) . ?
N1 C4 1.363(5) . ?
N1 N2 1.387(4) . ?
N1 B1 1.486(6) . ?
N2 C2 1.329(5) . ?
B1 B3 1.772(8) . ?
B1 B5 1.782(7) . ?
B1 B4 1.784(7) . ?
B1 B6 1.792(7) . ?
B1 B2 1.809(7) . ?
B2 B6 1.768(8) . ?
B2 B7 1.770(7) . ?
B2 B8 1.774(8) . ?
B2 B3 1.775(7) . ?
B3 C6 1.707(6) . ?
B3 B4 1.769(7) . ?
B3 B8 1.789(7) . ?
B3 H3 1.09(4) . ?
B4 C6 1.699(7) . ?
B4 B9 1.764(7) . ?
B4 B5 1.772(8) . ?
B4 H4 1.05(4) . ?
B5 C7 1.712(7) . ?
B5 B9 1.779(8) . ?
B5 B6 1.789(7) . ?
B5 H5 0.94(5) . ?
B6 C7 1.696(6) . ?
B6 B7 1.793(8) . ?
B6 H6 1.09(4) . ?
B7 C7 1.703(7) . ?
B7 B10 1.751(7) . ?
B7 B8 1.754(8) . ?
B7 H7 1.09(4) . ?
B8 C6 1.718(7) . ?
B8 B10 1.757(7) . ?
B8 H8 1.07(4) . ?
B9 C6 1.671(8) . ?
B9 C7 1.710(7) . ?
B9 B10 1.780(8) . ?
B9 H9 1.06(4) . ?
B10 C7 1.676(8) . ?
B10 C6 1.700(7) . ?
B10 H10 1.07(4) . ?
C1 C2 1.490(6) . ?
C1 H1A 0.9600 . ?
C1 H1B 0.9600 . ?
C1 H1C 0.9600 . ?
C2 C3 1.395(6) . ?
C3 C4 1.358(5) . ?
C3 H3A 0.9300 . ?
C4 C5 1.489(6) . ?
C5 H5A 0.9600 . ?
C5 H5B 0.9600 . ?
C5 H5C 0.9600 . ?
C6 H6A 0.97(4) . ?
C7 H7A 0.97(5) . ?

loop_
_geom_torsion_atom_site_label_1
_geom_torsion_atom_site_label_2
_geom_torsion_atom_site_label_3
_geom_torsion_atom_site_label_4
_geom_torsion
_geom_torsion_site_symmetry_1
_geom_torsion_site_symmetry_2
_geom_torsion_site_symmetry_3
_geom_torsion_site_symmetry_4
_geom_torsion_publ_flag
C4 N1 N2 C2 0.9(4) . . . . ?
B1 N1 N2 C2 176.9(3) . . . . ?
C4 N1 B1 B3 -173.4(4) . . . . ?
N2 N1 B1 B3 11.7(5) . . . . ?
C4 N1 B1 B5 -27.9(7) . . . . ?
N2 N1 B1 B5 157.3(4) . . . . ?
C4 N1 B1 B4 -101.6(6) . . . . ?
N2 N1 B1 B4 83.5(5) . . . . ?
C4 N1 B1 B6 46.2(6) . . . . ?
N2 N1 B1 B6 -128.7(4) . . . . ?
C4 N1 B1 B2 116.4(5) . . . . ?
N2 N1 B1 B2 -58.4(5) . . . . ?
N1 B1 B2 B6 -112.4(5) . . . . ?
B3 B1 B2 B6 137.6(3) . . . . ?
B5 B1 B2 B6 37.6(4) . . . . ?
B4 B1 B2 B6 100.2(4) . . . . ?
N1 B1 B2 B7 -150.1(4) . . . . ?
B3 B1 B2 B7 99.9(4) . . . . ?
B5 B1 B2 B7 -0.1(5) . . . . ?
B4 B1 B2 B7 62.5(4) . . . . ?
B6 B1 B2 B7 -37.7(4) . . . . ?
N1 B1 B2 B8 146.9(4) . . . . ?
B3 B1 B2 B8 36.9(3) . . . . ?
B5 B1 B2 B8 -63.1(5) . . . . ?
B4 B1 B2 B8 -0.5(4) . . . . ?
B6 B1 B2 B8 -100.7(4) . . . . ?
N1 B1 B2 B3 110.0(4) . . . . ?
B5 B1 B2 B3 -100.0(4) . . . . ?
B4 B1 B2 B3 -37.4(3) . . . . ?
B6 B1 B2 B3 -137.6(3) . . . . ?
N1 B1 B2 Br1 -2.4(6) . . . . ?
B3 B1 B2 Br1 -112.5(4) . . . . ?
B5 B1 B2 Br1 147.5(3) . . . . ?
B4 B1 B2 Br1 -149.9(3) . . . . ?
B6 B1 B2 Br1 110.0(4) . . . . ?
N1 B1 B3 C6 152.4(4) . . . . ?
B5 B1 B3 C6 1.4(4) . . . . ?
B4 B1 B3 C6 39.2(3) . . . . ?
B6 B1 B3 C6 -61.5(4) . . . . ?
B2 B1 B3 C6 -98.5(3) . . . . ?
N1 B1 B3 B4 113.2(4) . . . . ?
B5 B1 B3 B4 -37.8(3) . . . . ?
B6 B1 B3 B4 -100.7(3) . . . . ?
B2 B1 B3 B4 -137.7(3) . . . . ?
N1 B1 B3 B2 -109.1(4) . . . . ?
B5 B1 B3 B2 99.9(4) . . . . ?
B4 B1 B3 B2 137.7(3) . . . . ?
B6 B1 B3 B2 37.0(3) . . . . ?
N1 B1 B3 B8 -145.9(4) . . . . ?
B5 B1 B3 B8 63.1(4) . . . . ?
B4 B1 B3 B8 100.9(4) . . . . ?
B6 B1 B3 B8 0.2(4) . . . . ?
B2 B1 B3 B8 -36.8(3) . . . . ?
B6 B2 B3 C6 61.8(5) . . . . ?
B7 B2 B3 C6 -2.4(5) . . . . ?
B8 B2 B3 C6 -39.6(4) . . . . ?
B1 B2 B3 C6 99.6(4) . . . . ?
Br1 B2 B3 C6 -150.1(3) . . . . ?
B6 B2 B3 B4 0.6(5) . . . . ?
B7 B2 B3 B4 -63.7(5) . . . . ?
B8 B2 B3 B4 -100.8(4) . . . . ?
B1 B2 B3 B4 38.3(3) . . . . ?
Br1 B2 B3 B4 148.6(3) . . . . ?
B6 B2 B3 B1 -37.8(3) . . . . ?
B7 B2 B3 B1 -102.0(4) . . . . ?
B8 B2 B3 B1 -139.1(4) . . . . ?
Br1 B2 B3 B1 110.3(4) . . . . ?
B6 B2 B3 B8 101.3(4) . . . . ?
B7 B2 B3 B8 37.1(4) . . . . ?
B1 B2 B3 B8 139.1(4) . . . . ?
Br1 B2 B3 B8 -110.6(4) . . . . ?
B1 B3 B4 C6 134.3(4) . . . . ?
B2 B3 B4 C6 95.6(4) . . . . ?
B8 B3 B4 C6 32.2(4) . . . . ?
C6 B3 B4 B9 -32.5(4) . . . . ?
B1 B3 B4 B9 101.8(4) . . . . ?
B2 B3 B4 B9 63.1(5) . . . . ?
B8 B3 B4 B9 -0.3(5) . . . . ?
C6 B3 B4 B5 -96.1(4) . . . . ?
B1 B3 B4 B5 38.2(4) . . . . ?
B2 B3 B4 B5 -0.5(5) . . . . ?
B8 B3 B4 B5 -63.9(5) . . . . ?
C6 B3 B4 B1 -134.3(4) . . . . ?
B2 B3 B4 B1 -38.7(3) . . . . ?
B8 B3 B4 B1 -102.1(4) . . . . ?
N1 B1 B4 C6 -148.2(4) . . . . ?
B3 B1 B4 C6 -39.4(3) . . . . ?
B5 B1 B4 C6 97.8(4) . . . . ?
B6 B1 B4 C6 59.7(4) . . . . ?
B2 B1 B4 C6 -2.1(4) . . . . ?
N1 B1 B4 B9 151.4(4) . . . . ?
B3 B1 B4 B9 -99.8(4) . . . . ?
B5 B1 B4 B9 37.4(4) . . . . ?
B6 B1 B4 B9 -0.6(5) . . . . ?
B2 B1 B4 B9 -62.4(4) . . . . ?
N1 B1 B4 B3 -108.8(5) . . . . ?
B5 B1 B4 B3 137.2(4) . . . . ?
B6 B1 B4 B3 99.1(4) . . . . ?
B2 B1 B4 B3 37.3(3) . . . . ?
N1 B1 B4 B5 114.0(5) . . . . ?
B3 B1 B4 B5 -137.2(4) . . . . ?
B6 B1 B4 B5 -38.1(4) . . . . ?
B2 B1 B4 B5 -99.9(4) . . . . ?
C6 B4 B5 C7 -0.9(4) . . . . ?
B9 B4 B5 C7 -39.9(3) . . . . ?
B3 B4 B5 C7 60.5(4) . . . . ?
B1 B4 B5 C7 98.6(4) . . . . ?
C6 B4 B5 B9 39.1(3) . . . . ?
B3 B4 B5 B9 100.5(4) . . . . ?
B1 B4 B5 B9 138.5(4) . . . . ?
C6 B4 B5 B1 -99.4(4) . . . . ?
B9 B4 B5 B1 -138.5(4) . . . . ?
B3 B4 B5 B1 -38.1(4) . . . . ?
C6 B4 B5 B6 -61.1(4) . . . . ?
B9 B4 B5 B6 -100.2(4) . . . . ?
B3 B4 B5 B6 0.2(5) . . . . ?
B1 B4 B5 B6 38.3(3) . . . . ?
N1 B1 B5 C7 150.3(4) . . . . ?
B3 B1 B5 C7 -60.3(4) . . . . ?
B4 B1 B5 C7 -98.1(4) . . . . ?
B6 B1 B5 C7 39.1(4) . . . . ?
B2 B1 B5 C7 2.1(5) . . . . ?
N1 B1 B5 B4 -111.6(5) . . . . ?
B3 B1 B5 B4 37.8(3) . . . . ?
B6 B1 B5 B4 137.2(4) . . . . ?
B2 B1 B5 B4 100.2(4) . . . . ?
N1 B1 B5 B9 -148.5(4) . . . . ?
B3 B1 B5 B9 0.9(5) . . . . ?
B4 B1 B5 B9 -36.9(3) . . . . ?
B6 B1 B5 B9 100.3(4) . . . . ?
B2 B1 B5 B9 63.3(4) . . . . ?
N1 B1 B5 B6 111.2(5) . . . . ?
B3 B1 B5 B6 -99.4(4) . . . . ?
B4 B1 B5 B6 -137.2(4) . . . . ?
B2 B1 B5 B6 -37.0(4) . . . . ?
B7 B2 B6 C7 39.6(3) . . . . ?
B8 B2 B6 C7 2.2(4) . . . . ?
B3 B2 B6 C7 -61.6(4) . . . . ?
B1 B2 B6 C7 -99.0(4) . . . . ?
Br1 B2 B6 C7 149.4(3) . . . . ?
B7 B2 B6 B5 100.8(4) . . . . ?
B8 B2 B6 B5 63.5(4) . . . . ?
B3 B2 B6 B5 -0.4(5) . . . . ?
B1 B2 B6 B5 -37.8(3) . . . . ?
Br1 B2 B6 B5 -149.4(3) . . . . ?
B7 B2 B6 B1 138.6(4) . . . . ?
B8 B2 B6 B1 101.2(4) . . . . ?
B3 B2 B6 B1 37.4(3) . . . . ?
Br1 B2 B6 B1 -111.6(3) . . . . ?
B8 B2 B6 B7 -37.4(3) . . . . ?
B3 B2 B6 B7 -101.2(4) . . . . ?
B1 B2 B6 B7 -138.6(4) . . . . ?
Br1 B2 B6 B7 109.8(4) . . . . ?
B4 B5 B6 C7 95.5(4) . . . . ?
B9 B5 B6 C7 32.6(4) . . . . ?
B1 B5 B6 C7 133.8(4) . . . . ?
C7 B5 B6 B2 -95.4(4) . . . . ?
B4 B5 B6 B2 0.1(5) . . . . ?
B9 B5 B6 B2 -62.8(4) . . . . ?
B1 B5 B6 B2 38.4(4) . . . . ?
C7 B5 B6 B1 -133.8(4) . . . . ?
B4 B5 B6 B1 -38.3(4) . . . . ?
B9 B5 B6 B1 -101.2(4) . . . . ?
C7 B5 B6 B7 -32.3(4) . . . . ?
B4 B5 B6 B7 63.2(5) . . . . ?
B9 B5 B6 B7 0.3(5) . . . . ?
B1 B5 B6 B7 101.5(4) . . . . ?
N1 B1 B6 C7 -154.0(4) . . . . ?
B3 B1 B6 C7 60.8(4) . . . . ?
B5 B1 B6 C7 -39.6(4) . . . . ?
B4 B1 B6 C7 -1.8(5) . . . . ?
B2 B1 B6 C7 98.0(4) . . . . ?
N1 B1 B6 B2 107.9(4) . . . . ?
B3 B1 B6 B2 -37.2(3) . . . . ?
B5 B1 B6 B2 -137.7(4) . . . . ?
B4 B1 B6 B2 -99.8(4) . . . . ?
N1 B1 B6 B5 -114.4(5) . . . . ?
B3 B1 B6 B5 100.4(4) . . . . ?
B4 B1 B6 B5 37.8(4) . . . . ?
B2 B1 B6 B5 137.7(4) . . . . ?
N1 B1 B6 B7 144.9(4) . . . . ?
B3 B1 B6 B7 -0.2(4) . . . . ?
B5 B1 B6 B7 -100.6(4) . . . . ?
B4 B1 B6 B7 -62.8(4) . . . . ?
B2 B1 B6 B7 37.0(3) . . . . ?
B6 B2 B7 C7 -39.3(3) . . . . ?
B8 B2 B7 C7 98.5(4) . . . . ?
B3 B2 B7 C7 60.8(5) . . . . ?
B1 B2 B7 C7 -2.0(5) . . . . ?
Br1 B2 B7 C7 -150.3(3) . . . . ?
B6 B2 B7 B10 -99.6(4) . . . . ?
B8 B2 B7 B10 38.2(4) . . . . ?
B3 B2 B7 B10 0.5(5) . . . . ?
B1 B2 B7 B10 -62.3(5) . . . . ?
Br1 B2 B7 B10 149.4(4) . . . . ?
B6 B2 B7 B8 -137.8(4) . . . . ?
B3 B2 B7 B8 -37.7(4) . . . . ?
B1 B2 B7 B8 -100.5(4) . . . . ?
Br1 B2 B7 B8 111.2(4) . . . . ?
B8 B2 B7 B6 137.8(4) . . . . ?
B3 B2 B7 B6 100.1(4) . . . . ?
B1 B2 B7 B6 37.3(3) . . . . ?
Br1 B2 B7 B6 -111.0(4) . . . . ?
B2 B6 B7 C7 133.4(4) . . . . ?
B5 B6 B7 C7 32.4(3) . . . . ?
B1 B6 B7 C7 95.7(4) . . . . ?
C7 B6 B7 B10 -32.1(4) . . . . ?
B2 B6 B7 B10 101.2(4) . . . . ?
B5 B6 B7 B10 0.3(5) . . . . ?
B1 B6 B7 B10 63.6(4) . . . . ?
C7 B6 B7 B8 -95.5(4) . . . . ?
B2 B6 B7 B8 37.8(3) . . . . ?
B5 B6 B7 B8 -63.1(5) . . . . ?
B1 B6 B7 B8 0.2(5) . . . . ?
C7 B6 B7 B2 -133.4(4) . . . . ?
B5 B6 B7 B2 -101.0(4) . . . . ?
B1 B6 B7 B2 -37.7(3) . . . . ?
C7 B7 B8 C6 0.4(5) . . . . ?
B10 B7 B8 C6 -39.2(3) . . . . ?
B2 B7 B8 C6 98.1(4) . . . . ?
B6 B7 B8 C6 60.7(4) . . . . ?
C7 B7 B8 B10 39.6(3) . . . . ?
B2 B7 B8 B10 137.4(4) . . . . ?
B6 B7 B8 B10 100.0(4) . . . . ?
C7 B7 B8 B2 -97.8(4) . . . . ?
B10 B7 B8 B2 -137.4(4) . . . . ?
B6 B7 B8 B2 -37.4(3) . . . . ?
C7 B7 B8 B3 -60.4(4) . . . . ?
B10 B7 B8 B3 -100.0(4) . . . . ?
B2 B7 B8 B3 37.4(3) . . . . ?
B6 B7 B8 B3 -0.1(5) . . . . ?
B6 B2 B8 C6 -60.8(4) . . . . ?
B7 B2 B8 C6 -98.9(4) . . . . ?
B3 B2 B8 C6 39.2(3) . . . . ?
B1 B2 B8 C6 2.8(5) . . . . ?
Br1 B2 B8 C6 152.3(3) . . . . ?
B6 B2 B8 B7 38.1(3) . . . . ?
B3 B2 B8 B7 138.1(4) . . . . ?
B1 B2 B8 B7 101.7(4) . . . . ?
Br1 B2 B8 B7 -108.8(4) . . . . ?
B6 B2 B8 B10 0.2(5) . . . . ?
B7 B2 B8 B10 -37.9(3) . . . . ?
B3 B2 B8 B10 100.2(4) . . . . ?
B1 B2 B8 B10 63.8(4) . . . . ?
Br1 B2 B8 B10 -146.7(3) . . . . ?
B6 B2 B8 B3 -100.0(4) . . . . ?
B7 B2 B8 B3 -138.1(4) . . . . ?
B1 B2 B8 B3 -36.3(3) . . . . ?
Br1 B2 B8 B3 113.1(4) . . . . ?
B4 B3 B8 C6 -32.1(4) . . . . ?
B1 B3 B8 C6 -96.4(4) . . . . ?
B2 B3 B8 C6 -133.9(4) . . . . ?
C6 B3 B8 B7 96.3(4) . . . . ?
B4 B3 B8 B7 64.3(4) . . . . ?
B1 B3 B8 B7 -0.1(4) . . . . ?
B2 B3 B8 B7 -37.5(3) . . . . ?
C6 B3 B8 B10 33.2(4) . . . . ?
B4 B3 B8 B10 1.2(5) . . . . ?
B1 B3 B8 B10 -63.2(4) . . . . ?
B2 B3 B8 B10 -100.7(4) . . . . ?
C6 B3 B8 B2 133.9(4) . . . . ?
B4 B3 B8 B2 101.8(4) . . . . ?
B1 B3 B8 B2 37.5(3) . . . . ?
B3 B4 B9 C6 33.0(3) . . . . ?
B5 B4 B9 C6 133.6(4) . . . . ?
B1 B4 B9 C6 96.3(4) . . . . ?
C6 B4 B9 C7 -93.5(4) . . . . ?
B3 B4 B9 C7 -60.5(5) . . . . ?
B5 B4 B9 C7 40.1(4) . . . . ?
B1 B4 B9 C7 2.8(5) . . . . ?
C6 B4 B9 B5 -133.6(4) . . . . ?
B3 B4 B9 B5 -100.6(4) . . . . ?
B1 B4 B9 B5 -37.3(4) . . . . ?
C6 B4 B9 B10 -33.7(4) . . . . ?
B3 B4 B9 B10 -0.7(5) . . . . ?
B5 B4 B9 B10 99.9(4) . . . . ?
B1 B4 B9 B10 62.6(5) . . . . ?
C7 B5 B9 C6 93.0(4) . . . . ?
B4 B5 B9 C6 -40.1(3) . . . . ?
B1 B5 B9 C6 -2.9(5) . . . . ?
B6 B5 B9 C6 60.7(4) . . . . ?
B4 B5 B9 C7 -133.1(4) . . . . ?
B1 B5 B9 C7 -95.9(4) . . . . ?
B6 B5 B9 C7 -32.3(3) . . . . ?
C7 B5 B9 B4 133.1(4) . . . . ?
B1 B5 B9 B4 37.2(3) . . . . ?
B6 B5 B9 B4 100.8(4) . . . . ?
C7 B5 B9 B10 31.5(3) . . . . ?
B4 B5 B9 B10 -101.6(4) . . . . ?
B1 B5 B9 B10 -64.4(4) . . . . ?
B6 B5 B9 B10 -0.8(5) . . . . ?
B8 B7 B10 C7 133.1(4) . . . . ?
B2 B7 B10 C7 94.8(4) . . . . ?
B6 B7 B10 C7 32.1(4) . . . . ?
C7 B7 B10 C6 -93.2(4) . . . . ?
B8 B7 B10 C6 40.0(4) . . . . ?
B2 B7 B10 C6 1.7(5) . . . . ?
B6 B7 B10 C6 -61.1(5) . . . . ?
C7 B7 B10 B8 -133.1(4) . . . . ?
B2 B7 B10 B8 -38.3(4) . . . . ?
B6 B7 B10 B8 -101.0(4) . . . . ?
C7 B7 B10 B9 -32.9(4) . . . . ?
B8 B7 B10 B9 100.2(4) . . . . ?
B2 B7 B10 B9 61.9(5) . . . . ?
B6 B7 B10 B9 -0.8(5) . . . . ?
C6 B8 B10 C7 93.5(4) . . . . ?
B7 B8 B10 C7 -40.6(4) . . . . ?
B2 B8 B10 C7 -2.6(5) . . . . ?
B3 B8 B10 C7 60.4(5) . . . . ?
B7 B8 B10 C6 -134.2(4) . . . . ?
B2 B8 B10 C6 -96.1(4) . . . . ?
B3 B8 B10 C6 -33.1(4) . . . . ?
C6 B8 B10 B7 134.2(4) . . . . ?
B2 B8 B10 B7 38.1(3) . . . . ?
B3 B8 B10 B7 101.1(4) . . . . ?
C6 B8 B10 B9 31.5(4) . . . . ?
B7 B8 B10 B9 -102.6(4) . . . . ?
B2 B8 B10 B9 -64.5(5) . . . . ?
B3 B8 B10 B9 -1.6(5) . . . . ?
C6 B9 B10 C7 -129.3(4) . . . . ?
B4 B9 B10 C7 -95.5(4) . . . . ?
B5 B9 B10 C7 -32.0(3) . . . . ?
C7 B9 B10 C6 129.3(4) . . . . ?
B4 B9 B10 C6 33.8(3) . . . . ?
B5 B9 B10 C6 97.2(4) . . . . ?
C6 B9 B10 B7 -96.2(4) . . . . ?
C7 B9 B10 B7 33.0(4) . . . . ?
B4 B9 B10 B7 -62.4(5) . . . . ?
B5 B9 B10 B7 1.0(5) . . . . ?
C6 B9 B10 B8 -32.4(4) . . . . ?
C7 B9 B10 B8 96.8(4) . . . . ?
B4 B9 B10 B8 1.4(5) . . . . ?
B5 B9 B10 B8 64.8(5) . . . . ?
N1 N2 C2 C3 -0.6(5) . . . . ?
N1 N2 C2 C1 -177.3(4) . . . . ?
N2 C2 C3 C4 0.0(5) . . . . ?
C1 C2 C3 C4 176.5(4) . . . . ?
C2 C3 C4 N1 0.5(5) . . . . ?
C2 C3 C4 C5 179.9(4) . . . . ?
N2 N1 C4 C3 -0.9(4) . . . . ?
B1 N1 C4 C3 -176.0(4) . . . . ?
N2 N1 C4 C5 179.7(4) . . . . ?
B1 N1 C4 C5 4.5(7) . . . . ?
C7 B9 C6 B4 100.6(4) . . . . ?
B5 B9 C6 B4 40.5(3) . . . . ?
B10 B9 C6 B4 142.1(4) . . . . ?
C7 B9 C6 B10 -41.5(3) . . . . ?
B4 B9 C6 B10 -142.1(4) . . . . ?
B5 B9 C6 B10 -101.6(4) . . . . ?
C7 B9 C6 B3 64.2(4) . . . . ?
B4 B9 C6 B3 -36.4(4) . . . . ?
B5 B9 C6 B3 4.1(5) . . . . ?
B10 B9 C6 B3 105.7(4) . . . . ?
C7 B9 C6 B8 -6.3(5) . . . . ?
B4 B9 C6 B8 -106.9(4) . . . . ?
B5 B9 C6 B8 -66.4(5) . . . . ?
B10 B9 C6 B8 35.2(4) . . . . ?
B3 B4 C6 B9 -142.6(4) . . . . ?
B5 B4 C6 B9 -40.5(3) . . . . ?
B1 B4 C6 B9 -102.8(4) . . . . ?
B9 B4 C6 B10 37.6(4) . . . . ?
B3 B4 C6 B10 -105.0(4) . . . . ?
B5 B4 C6 B10 -2.8(5) . . . . ?
B1 B4 C6 B10 -65.2(4) . . . . ?
B9 B4 C6 B3 142.6(4) . . . . ?
B5 B4 C6 B3 102.2(4) . . . . ?
B1 B4 C6 B3 39.8(3) . . . . ?
B9 B4 C6 B8 107.0(4) . . . . ?
B3 B4 C6 B8 -35.6(4) . . . . ?
B5 B4 C6 B8 66.6(5) . . . . ?
B1 B4 C6 B8 4.2(5) . . . . ?
C7 B10 C6 B9 42.6(3) . . . . ?
B7 B10 C6 B9 103.7(4) . . . . ?
B8 B10 C6 B9 143.8(4) . . . . ?
C7 B10 C6 B4 5.2(5) . . . . ?
B7 B10 C6 B4 66.3(5) . . . . ?
B8 B10 C6 B4 106.4(4) . . . . ?
B9 B10 C6 B4 -37.4(4) . . . . ?
C7 B10 C6 B3 -64.5(5) . . . . ?
B7 B10 C6 B3 -3.4(6) . . . . ?
B8 B10 C6 B3 36.7(4) . . . . ?
B9 B10 C6 B3 -107.1(5) . . . . ?
C7 B10 C6 B8 -101.3(4) . . . . ?
B7 B10 C6 B8 -40.2(4) . . . . ?
B9 B10 C6 B8 -143.8(4) . . . . ?
B4 B3 C6 B9 36.6(4) . . . . ?
B1 B3 C6 B9 -3.5(5) . . . . ?
B2 B3 C6 B9 -67.2(5) . . . . ?
B8 B3 C6 B9 -107.2(4) . . . . ?
B1 B3 C6 B4 -40.2(3) . . . . ?
B2 B3 C6 B4 -103.8(4) . . . . ?
B8 B3 C6 B4 -143.8(4) . . . . ?
B4 B3 C6 B10 107.5(4) . . . . ?
B1 B3 C6 B10 67.4(5) . . . . ?
B2 B3 C6 B10 3.7(5) . . . . ?
B8 B3 C6 B10 -36.3(4) . . . . ?
B4 B3 C6 B8 143.8(4) . . . . ?
B1 B3 C6 B8 103.6(4) . . . . ?
B2 B3 C6 B8 40.0(4) . . . . ?
B7 B8 C6 B9 4.0(5) . . . . ?
B10 B8 C6 B9 -35.9(4) . . . . ?
B2 B8 C6 B9 66.3(5) . . . . ?
B3 B8 C6 B9 106.3(4) . . . . ?
B7 B8 C6 B4 -66.9(5) . . . . ?
B10 B8 C6 B4 -106.7(4) . . . . ?
B2 B8 C6 B4 -4.5(5) . . . . ?
B3 B8 C6 B4 35.5(4) . . . . ?
B7 B8 C6 B10 39.9(4) . . . . ?
B2 B8 C6 B10 102.2(4) . . . . ?
B3 B8 C6 B10 142.2(4) . . . . ?
B7 B8 C6 B3 -102.3(4) . . . . ?
B10 B8 C6 B3 -142.2(4) . . . . ?
B2 B8 C6 B3 -39.9(3) . . . . ?
C6 B10 C7 B6 65.4(4) . . . . ?
B7 B10 C7 B6 -36.5(4) . . . . ?
B8 B10 C7 B6 4.3(5) . . . . ?
B9 B10 C7 B6 106.9(4) . . . . ?
C6 B10 C7 B7 101.9(4) . . . . ?
B8 B10 C7 B7 40.8(3) . . . . ?
B9 B10 C7 B7 143.5(4) . . . . ?
C6 B10 C7 B9 -41.5(3) . . . . ?
B7 B10 C7 B9 -143.5(4) . . . . ?
B8 B10 C7 B9 -102.6(4) . . . . ?
C6 B10 C7 B5 -5.8(5) . . . . ?
B7 B10 C7 B5 -107.7(4) . . . . ?
B8 B10 C7 B5 -66.9(5) . . . . ?
B9 B10 C7 B5 35.7(4) . . . . ?
B2 B6 C7 B10 -4.2(5) . . . . ?
B5 B6 C7 B10 -107.4(4) . . . . ?
B1 B6 C7 B10 -67.4(5) . . . . ?
B7 B6 C7 B10 36.0(4) . . . . ?
B2 B6 C7 B7 -40.2(3) . . . . ?
B5 B6 C7 B7 -143.5(4) . . . . ?
B1 B6 C7 B7 -103.4(4) . . . . ?
B2 B6 C7 B9 67.0(5) . . . . ?
B5 B6 C7 B9 -36.2(4) . . . . ?
B1 B6 C7 B9 3.8(5) . . . . ?
B7 B6 C7 B9 107.2(5) . . . . ?
B2 B6 C7 B5 103.3(4) . . . . ?
B1 B6 C7 B5 40.1(4) . . . . ?
B7 B6 C7 B5 143.5(4) . . . . ?
B8 B7 C7 B10 -40.7(4) . . . . ?
B2 B7 C7 B10 -103.1(4) . . . . ?
B6 B7 C7 B10 -143.2(4) . . . . ?
B10 B7 C7 B6 143.2(4) . . . . ?
B8 B7 C7 B6 102.5(4) . . . . ?
B2 B7 C7 B6 40.1(3) . . . . ?
B10 B7 C7 B9 36.1(4) . . . . ?
B8 B7 C7 B9 -4.6(5) . . . . ?
B2 B7 C7 B9 -67.0(5) . . . . ?
B6 B7 C7 B9 -107.0(4) . . . . ?
B10 B7 C7 B5 106.7(4) . . . . ?
B8 B7 C7 B5 66.1(5) . . . . ?
B2 B7 C7 B5 3.6(5) . . . . ?
B6 B7 C7 B5 -36.4(4) . . . . ?
C6 B9 C7 B10 42.4(3) . . . . ?
B4 B9 C7 B10 103.0(4) . . . . ?
B5 B9 C7 B10 143.7(4) . . . . ?
C6 B9 C7 B6 -64.8(5) . . . . ?
B4 B9 C7 B6 -4.2(6) . . . . ?
B5 B9 C7 B6 36.5(4) . . . . ?
B10 B9 C7 B6 -107.2(4) . . . . ?
C6 B9 C7 B7 6.6(5) . . . . ?
B4 B9 C7 B7 67.2(5) . . . . ?
B5 B9 C7 B7 108.0(4) . . . . ?
B10 B9 C7 B7 -35.8(4) . . . . ?
C6 B9 C7 B5 -101.4(4) . . . . ?
B4 B9 C7 B5 -40.7(4) . . . . ?
B10 B9 C7 B5 -143.7(4) . . . . ?
B4 B5 C7 B10 4.4(5) . . . . ?
B9 B5 C7 B10 -36.0(4) . . . . ?
B1 B5 C7 B10 66.7(5) . . . . ?
B6 B5 C7 B10 107.0(4) . . . . ?
B4 B5 C7 B6 -102.6(4) . . . . ?
B9 B5 C7 B6 -143.0(4) . . . . ?
B1 B5 C7 B6 -40.3(4) . . . . ?
B4 B5 C7 B7 -66.0(5) . . . . ?
B9 B5 C7 B7 -106.4(5) . . . . ?
B1 B5 C7 B7 -3.7(6) . . . . ?
B6 B5 C7 B7 36.6(4) . . . . ?
B4 B5 C7 B9 40.4(3) . . . . ?
B1 B5 C7 B9 102.7(4) . . . . ?
B6 B5 C7 B9 143.0(4) . . . . ?
